data_7110304
loop_
_publ_author_name
'Sarsfield, Mark J.'
'Sutton, Andrew D.'
'May, Iain'
'John, Gordon H.'
'Sharrad, Clint'
'Helliwell, Madeleine'

_publ_section_title
;
 Coordination of pertechnetate [TcO4]? to actinides
;
_journal_issue 20
_journal_name_full 'Chemical Communications'
_journal_page_first 2320
_journal_page_last 2321
_journal_paper_doi 10.1039/b404424j
_journal_year 2004
_chemical_formula_sum 'C54 H45 O13 P3 Tc2 U'
_chemical_formula_weight 1428.84
_chemical_name_systematic
;
?
;
_space_group_IT_number 2
_symmetry_cell_setting triclinic
_symmetry_space_group_name_Hall '-P 1'
_symmetry_space_group_name_H-M 'P -1'
_atom_sites_solution_hydrogens geom
_atom_sites_solution_primary direct
_atom_sites_solution_secondary difmap
_audit_creation_method SHELXL-97
_cell_angle_alpha 95.128(2)
_cell_angle_beta 111.6520(10)
_cell_angle_gamma 82.660(2)
_cell_formula_units_Z 2
_cell_length_a 13.8713(13)
_cell_length_b 15.6591(15)
_cell_length_c 12.9940(12)
_cell_measurement_reflns_used 9652
_cell_measurement_temperature 100(2)
_cell_measurement_theta_max 26.37
_cell_measurement_theta_min 2.63
_cell_volume 2599.1(4)
_computing_cell_refinement 'Bruker SMART'
_computing_data_collection 'Bruker SMART'
_computing_data_reduction 'Bruker SAINT'
_computing_molecular_graphics 'Bruker SHELXTL'
_computing_publication_material 'Bruker SHELXTL'
_computing_structure_refinement 'SHELXL-97 (Sheldrick, 1997)'
_computing_structure_solution 'SHELXS-97 (Sheldrick, 1990)'
_diffrn_ambient_temperature 100(2)
_diffrn_measured_fraction_theta_full 0.979
_diffrn_measured_fraction_theta_max 0.979
_diffrn_measurement_device_type 'CCD area detector'
_diffrn_measurement_method 'phi and omega scans'
_diffrn_radiation_monochromator graphite
_diffrn_radiation_source 'fine-focus sealed tube'
_diffrn_radiation_type MoK\a
_diffrn_radiation_wavelength 0.71073
_diffrn_reflns_av_R_equivalents 0.0260
_diffrn_reflns_av_sigmaI/netI 0.0419
_diffrn_reflns_limit_h_max 17
_diffrn_reflns_limit_h_min -17
_diffrn_reflns_limit_k_max 19
_diffrn_reflns_limit_k_min -19
_diffrn_reflns_limit_l_max 16
_diffrn_reflns_limit_l_min -16
_diffrn_reflns_number 20707
_diffrn_reflns_theta_full 26.37
_diffrn_reflns_theta_max 26.37
_diffrn_reflns_theta_min 1.31
_exptl_absorpt_coefficient_mu 3.789
_exptl_absorpt_correction_T_max 1
_exptl_absorpt_correction_T_min 0.706534
_exptl_absorpt_correction_type multi-scan
_exptl_absorpt_process_details SADABS
_exptl_crystal_colour yellow
_exptl_crystal_density_diffrn 1.826
_exptl_crystal_density_method 'not measured'
_exptl_crystal_description plate
_exptl_crystal_F_000 1392
_exptl_crystal_size_max 0.15
_exptl_crystal_size_mid 0.1
_exptl_crystal_size_min 0.05
_refine_diff_density_max 1.388
_refine_diff_density_min -1.132
_refine_diff_density_rms 0.106
_refine_ls_extinction_method none
_refine_ls_goodness_of_fit_ref 1.039
_refine_ls_hydrogen_treatment mixed
_refine_ls_matrix_type fullcycle
_refine_ls_number_parameters 658
_refine_ls_number_reflns 10411
_refine_ls_number_restraints 0
_refine_ls_restrained_S_all 1.039
_refine_ls_R_factor_all 0.0307
_refine_ls_R_factor_gt 0.0262
_refine_ls_shift/su_max 0.001
_refine_ls_shift/su_mean 0.000
_refine_ls_structure_factor_coef Fsqd
_refine_ls_weighting_details 'calc w=1/[\s^2^(Fo^2^)+(0.0252P)^2^+1.6591P] where P=(Fo^2^+2Fc^2^)/3'
_refine_ls_weighting_scheme calc
_refine_ls_wR_factor_gt 0.0566
_refine_ls_wR_factor_ref 0.0622
_reflns_number_gt 9409
_reflns_number_total 10411
_reflns_threshold_expression >2sigma(I)
_cod_data_source_file b404424jsup1.cif
_cod_data_source_block im1ba
_cod_depositor_comments
;
The following automatic conversions were performed:

'_symmetry_cell_setting' value 'Triclinic' changed to 'triclinic'
according to /home/saulius/struct/CIF-dictionaries/cif_core.dic
dictionary named 'cif_core.dic' version 2.4.2 from 2011-04-26.

Automatic conversion script
Id: cif_fix_values 1891 2012-01-12 08:04:46Z andrius 
;
_cod_original_sg_symbol_H-M P-1
_cod_database_code 7110304

loop_
_symmetry_equiv_pos_as_xyz
'x, y, z'
'-x, -y, -z'

loop_
_atom_site_label
_atom_site_type_symbol
_atom_site_fract_x
_atom_site_fract_y
_atom_site_fract_z
_atom_site_U_iso_or_equiv
_atom_site_adp_type
_atom_site_occupancy
_atom_site_symmetry_multiplicity
_atom_site_calc_flag
_atom_site_refinement_flags
U1 U 0.357395(10) 0.232821(8) 0.414648(11) 0.01150(4) Uani 1 1 d .
Tc1 Tc 0.34230(3) 0.31781(2) 0.69159(3) 0.02230(8) Uani 1 1 d .
Tc2 Tc 0.62767(2) 0.18692(2) 0.65947(3) 0.02389(8) Uani 1 1 d .
P1 P 0.07421(7) 0.24077(6) 0.39473(8) 0.01475(19) Uani 1 1 d .
P2 P 0.21870(7) 0.26471(6) 0.11408(7) 0.01272(18) Uani 1 1 d .
P3 P 0.56660(7) 0.22389(6) 0.30543(7) 0.01223(18) Uani 1 1 d .
O1 O 0.35089(18) 0.12019(15) 0.3968(2) 0.0149(5) Uani 1 1 d .
O2 O 0.36347(19) 0.34534(15) 0.4307(2) 0.0162(5) Uani 1 1 d .
O3 O 0.18941(18) 0.24376(16) 0.4273(2) 0.0177(5) Uani 1 1 d .
O4 O 0.23207(18) 0.25177(15) 0.23247(19) 0.0139(5) Uani 1 1 d .
O5 O 0.45333(18) 0.22516(15) 0.29333(19) 0.0137(5) Uani 1 1 d .
O6 O 0.3798(2) 0.23819(17) 0.6058(2) 0.0208(6) Uani 1 1 d .
O7 O 0.2492(2) 0.39049(18) 0.6123(3) 0.0339(7) Uani 1 1 d .
O8 O 0.2927(3) 0.2721(2) 0.7725(3) 0.0458(9) Uani 1 1 d .
O9 O 0.4456(3) 0.3692(3) 0.7731(3) 0.0623(11) Uani 1 1 d .
O10 O 0.53672(18) 0.20010(16) 0.5246(2) 0.0186(6) Uani 1 1 d .
O11 O 0.5874(2) 0.1245(2) 0.7328(3) 0.0414(9) Uani 1 1 d .
O12 O 0.7432(2) 0.1415(3) 0.6533(3) 0.0514(10) Uani 1 1 d .
O13 O 0.6445(3) 0.2854(2) 0.7286(3) 0.0497(9) Uani 1 1 d .
C1 C 0.0278(3) 0.1565(2) 0.2909(3) 0.0170(8) Uani 1 1 d .
C2 C 0.0956(3) 0.0833(2) 0.2863(3) 0.0210(8) Uani 1 1 d .
H2 H 0.1661 0.0791 0.3361 0.025 Uiso 1 1 calc R
C3 C 0.0595(3) 0.0170(3) 0.2087(3) 0.0277(9) Uani 1 1 d .
H3 H 0.1058 -0.0321 0.2039 0.033 Uiso 1 1 calc R
C4 C -0.0438(3) 0.0221(3) 0.1382(4) 0.0308(10) Uani 1 1 d .
H4 H -0.0684 -0.0245 0.0868 0.037 Uiso 1 1 calc R
C5 C -0.1113(3) 0.0938(3) 0.1418(3) 0.0281(10) Uani 1 1 d .
H5 H -0.1818 0.0972 0.0923 0.034 Uiso 1 1 calc R
C6 C -0.0756(3) 0.1610(3) 0.2181(3) 0.0229(9) Uani 1 1 d .
H6 H -0.1220 0.2106 0.2207 0.028 Uiso 1 1 calc R
C7 C 0.0393(3) 0.2215(2) 0.5111(3) 0.0171(8) Uani 1 1 d .
C8 C -0.0042(3) 0.1475(3) 0.5141(3) 0.0204(8) Uani 1 1 d .
H8 H -0.0164 0.1057 0.4541 0.024 Uiso 1 1 calc R
C9 C -0.0302(3) 0.1341(3) 0.6045(3) 0.0267(9) Uani 1 1 d .
H9 H -0.0600 0.0832 0.6065 0.032 Uiso 1 1 calc R
C10 C -0.0126(3) 0.1951(3) 0.6919(3) 0.0298(10) Uani 1 1 d .
H10 H -0.0304 0.1860 0.7537 0.036 Uiso 1 1 calc R
C11 C 0.0310(3) 0.2693(3) 0.6891(3) 0.0291(10) Uani 1 1 d .
H11 H 0.0435 0.3109 0.7492 0.035 Uiso 1 1 calc R
C12 C 0.0565(3) 0.2829(3) 0.5981(3) 0.0232(9) Uani 1 1 d .
H12 H 0.0856 0.3340 0.5957 0.028 Uiso 1 1 calc R
C13 C 0.0011(3) 0.3402(2) 0.3404(3) 0.0190(8) Uani 1 1 d .
C14 C -0.0932(3) 0.3690(3) 0.3536(4) 0.0259(9) Uani 1 1 d .
H14 H -0.1187 0.3364 0.3946 0.031 Uiso 1 1 calc R
C15 C -0.1500(3) 0.4441(3) 0.3077(4) 0.0300(10) Uani 1 1 d .
H15 H -0.2144 0.4630 0.3166 0.036 Uiso 1 1 calc R
C16 C -0.1130(4) 0.4909(3) 0.2495(4) 0.0378(11) Uani 1 1 d .
H16 H -0.1523 0.5425 0.2174 0.045 Uiso 1 1 calc R
C17 C -0.0186(5) 0.4644(3) 0.2362(5) 0.0622(19) Uani 1 1 d .
H17 H 0.0064 0.4976 0.1955 0.075 Uiso 1 1 calc R
C18 C 0.0390(4) 0.3890(3) 0.2828(4) 0.0441(14) Uani 1 1 d .
H18 H 0.1042 0.3710 0.2752 0.053 Uiso 1 1 calc R
C19 C 0.0826(3) 0.2887(2) 0.0326(3) 0.0162(8) Uani 1 1 d .
C20 C 0.0155(3) 0.2257(3) 0.0206(3) 0.0212(8) Uani 1 1 d .
H20 H 0.0426 0.1718 0.0538 0.025 Uiso 1 1 calc R
C21 C -0.0901(3) 0.2416(3) -0.0393(3) 0.0280(9) Uani 1 1 d .
H21 H -0.1347 0.1979 -0.0488 0.034 Uiso 1 1 calc R
C22 C -0.1312(3) 0.3202(3) -0.0855(4) 0.0304(10) Uani 1 1 d .
H22 H -0.2040 0.3312 -0.1251 0.036 Uiso 1 1 calc R
C23 C -0.0655(3) 0.3828(3) -0.0737(4) 0.0299(10) Uani 1 1 d .
H23 H -0.0935 0.4368 -0.1061 0.036 Uiso 1 1 calc R
C24 C 0.0411(3) 0.3675(3) -0.0150(3) 0.0230(9) Uani 1 1 d .
H24 H 0.0855 0.4110 -0.0075 0.028 Uiso 1 1 calc R
C25 C 0.2837(3) 0.3555(2) 0.1059(3) 0.0151(7) Uani 1 1 d .
C26 C 0.2862(3) 0.4236(2) 0.1838(3) 0.0189(8) Uani 1 1 d .
H26 H 0.2553 0.4208 0.2374 0.023 Uiso 1 1 calc R
C27 C 0.3343(3) 0.4954(2) 0.1817(3) 0.0235(9) Uani 1 1 d .
H27 H 0.3371 0.5415 0.2351 0.028 Uiso 1 1 calc R
C28 C 0.3784(3) 0.5009(3) 0.1031(3) 0.0269(9) Uani 1 1 d .
H28 H 0.4105 0.5506 0.1018 0.032 Uiso 1 1 calc R
C29 C 0.3750(3) 0.4335(3) 0.0271(4) 0.0289(10) Uani 1 1 d .
H29 H 0.4055 0.4371 -0.0267 0.035 Uiso 1 1 calc R
C30 C 0.3284(3) 0.3604(3) 0.0268(3) 0.0213(8) Uani 1 1 d .
H30 H 0.3269 0.3143 -0.0264 0.026 Uiso 1 1 calc R
C31 C 0.2606(3) 0.1688(2) 0.0509(3) 0.0145(7) Uani 1 1 d .
C32 C 0.2487(3) 0.1652(2) -0.0598(3) 0.0202(8) Uani 1 1 d .
H32 H 0.2135 0.2129 -0.1039 0.024 Uiso 1 1 calc R
C33 C 0.2878(3) 0.0921(3) -0.1075(3) 0.0277(9) Uani 1 1 d .
H33 H 0.2821 0.0909 -0.1827 0.033 Uiso 1 1 calc R
C34 C 0.3351(3) 0.0213(3) -0.0436(4) 0.0264(9) Uani 1 1 d .
H34 H 0.3621 -0.0286 -0.0754 0.032 Uiso 1 1 calc R
C35 C 0.3434(3) 0.0224(3) 0.0660(3) 0.0258(9) Uani 1 1 d .
H35 H 0.3743 -0.0269 0.1085 0.031 Uiso 1 1 calc R
C36 C 0.3062(3) 0.0961(2) 0.1139(3) 0.0172(8) Uani 1 1 d .
H36 H 0.3118 0.0971 0.1891 0.021 Uiso 1 1 calc R
C37 C 0.6285(3) 0.3085(2) 0.3994(3) 0.0157(7) Uani 1 1 d .
C38 C 0.5750(3) 0.3912(2) 0.3807(3) 0.0239(9) Uani 1 1 d .
H38 H 0.5095 0.3993 0.3217 0.029 Uiso 1 1 calc R
C39 C 0.6168(3) 0.4604(3) 0.4471(4) 0.0290(10) Uani 1 1 d .
H39 H 0.5798 0.5162 0.4344 0.035 Uiso 1 1 calc R
C40 C 0.7127(3) 0.4494(3) 0.5328(4) 0.0280(9) Uani 1 1 d .
H40 H 0.7422 0.4978 0.5773 0.034 Uiso 1 1 calc R
C41 C 0.7649(3) 0.3683(3) 0.5531(3) 0.0256(9) Uani 1 1 d .
H41 H 0.8296 0.3608 0.6132 0.031 Uiso 1 1 calc R
C42 C 0.7241(3) 0.2972(2) 0.4866(3) 0.0186(8) Uani 1 1 d .
H42 H 0.7610 0.2414 0.5006 0.022 Uiso 1 1 calc R
C43 C 0.5790(3) 0.2413(2) 0.1760(3) 0.0155(7) Uani 1 1 d .
C44 C 0.6473(3) 0.2974(3) 0.1701(3) 0.0231(9) Uani 1 1 d .
H44 H 0.6844 0.3305 0.2342 0.028 Uiso 1 1 calc R
C45 C 0.6613(3) 0.3050(3) 0.0708(4) 0.0297(10) Uani 1 1 d .
H45 H 0.7081 0.3430 0.0675 0.036 Uiso 1 1 calc R
C46 C 0.6072(3) 0.2573(3) -0.0234(3) 0.0276(10) Uani 1 1 d .
H46 H 0.6169 0.2622 -0.0912 0.033 Uiso 1 1 calc R
C47 C 0.5385(3) 0.2024(3) -0.0176(3) 0.0244(9) Uani 1 1 d .
H47 H 0.5001 0.1705 -0.0822 0.029 Uiso 1 1 calc R
C48 C 0.5254(3) 0.1935(2) 0.0816(3) 0.0207(8) Uani 1 1 d .
H48 H 0.4796 0.1545 0.0849 0.025 Uiso 1 1 calc R
C49 C 0.6355(3) 0.1197(2) 0.3435(3) 0.0138(7) Uani 1 1 d .
C50 C 0.7376(3) 0.1004(2) 0.3496(3) 0.0198(8) Uani 1 1 d .
H50 H 0.7736 0.1437 0.3371 0.024 Uiso 1 1 calc R
C51 C 0.7874(3) 0.0180(2) 0.3738(3) 0.0222(8) Uani 1 1 d .
H51 H 0.8577 0.0052 0.3785 0.027 Uiso 1 1 calc R
C52 C 0.7349(3) -0.0457(2) 0.3912(3) 0.0228(9) Uani 1 1 d .
H52 H 0.7697 -0.1016 0.4096 0.027 Uiso 1 1 calc R
C53 C 0.6323(3) -0.0277(2) 0.3816(3) 0.0210(8) Uani 1 1 d .
H53 H 0.5956 -0.0719 0.3908 0.025 Uiso 1 1 calc R
C54 C 0.5821(3) 0.0553(2) 0.3586(3) 0.0178(8) Uani 1 1 d .
H54 H 0.5116 0.0678 0.3532 0.021 Uiso 1 1 calc R

loop_
_atom_site_aniso_label
_atom_site_aniso_U_11
_atom_site_aniso_U_22
_atom_site_aniso_U_33
_atom_site_aniso_U_23
_atom_site_aniso_U_13
_atom_site_aniso_U_12
U1 0.01138(7) 0.01317(7) 0.01080(7) 0.00187(5) 0.00492(5) -0.00059(5)
Tc1 0.02857(18) 0.02437(18) 0.01658(17) -0.00400(14) 0.01135(14) -0.00580(14)
Tc2 0.01350(16) 0.0418(2) 0.01573(17) 0.01049(15) 0.00201(13) -0.00413(14)
P1 0.0132(4) 0.0168(5) 0.0165(5) 0.0011(4) 0.0080(4) -0.0012(4)
P2 0.0127(4) 0.0141(5) 0.0113(4) 0.0021(4) 0.0043(4) -0.0001(4)
P3 0.0121(4) 0.0123(4) 0.0136(5) 0.0029(4) 0.0059(4) -0.0002(3)
O1 0.0155(12) 0.0152(13) 0.0163(13) 0.0045(10) 0.0081(10) 0.0006(10)
O2 0.0179(13) 0.0160(13) 0.0148(13) 0.0018(10) 0.0062(11) -0.0009(10)
O3 0.0145(13) 0.0260(14) 0.0149(13) -0.0021(11) 0.0080(11) -0.0040(11)
O4 0.0130(12) 0.0183(13) 0.0117(12) 0.0023(10) 0.0058(10) -0.0011(10)
O5 0.0123(12) 0.0169(13) 0.0132(13) 0.0032(10) 0.0056(10) -0.0021(10)
O6 0.0274(15) 0.0230(14) 0.0148(13) 0.0063(11) 0.0118(12) 0.0047(12)
O7 0.0392(18) 0.0214(15) 0.0458(19) -0.0003(14) 0.0241(16) 0.0053(13)
O8 0.058(2) 0.060(2) 0.0343(19) 0.0119(17) 0.0353(18) 0.0034(18)
O9 0.049(2) 0.059(3) 0.059(3) -0.016(2) -0.0053(19) -0.0207(19)
O10 0.0137(13) 0.0256(14) 0.0140(13) 0.0034(11) 0.0027(10) 0.0010(11)
O11 0.0297(17) 0.066(2) 0.0320(18) 0.0292(17) 0.0094(14) -0.0026(16)
O12 0.0207(16) 0.087(3) 0.049(2) 0.040(2) 0.0151(15) 0.0182(17)
O13 0.053(2) 0.065(2) 0.0296(19) -0.0092(17) 0.0074(17) -0.0296(19)
C1 0.0199(19) 0.0185(19) 0.0175(19) 0.0020(15) 0.0112(16) -0.0048(15)
C2 0.023(2) 0.020(2) 0.022(2) 0.0029(16) 0.0104(17) -0.0017(16)
C3 0.037(2) 0.018(2) 0.031(2) -0.0006(18) 0.017(2) -0.0012(18)
C4 0.041(3) 0.029(2) 0.026(2) -0.0055(19) 0.013(2) -0.017(2)
C5 0.024(2) 0.035(2) 0.026(2) 0.0011(19) 0.0057(18) -0.0134(19)
C6 0.020(2) 0.026(2) 0.024(2) 0.0024(17) 0.0089(17) -0.0018(17)
C7 0.0121(17) 0.023(2) 0.0155(19) 0.0040(16) 0.0054(15) 0.0030(15)
C8 0.0167(18) 0.025(2) 0.020(2) 0.0033(16) 0.0070(16) 0.0001(16)
C9 0.028(2) 0.029(2) 0.030(2) 0.0131(19) 0.0176(19) 0.0016(18)
C10 0.026(2) 0.046(3) 0.020(2) 0.013(2) 0.0118(18) 0.003(2)
C11 0.028(2) 0.043(3) 0.018(2) -0.0001(19) 0.0120(18) 0.000(2)
C12 0.021(2) 0.030(2) 0.021(2) 0.0017(17) 0.0105(17) -0.0041(17)
C13 0.0215(19) 0.0176(19) 0.020(2) 0.0008(16) 0.0100(16) -0.0002(16)
C14 0.023(2) 0.023(2) 0.035(2) 0.0019(18) 0.0155(19) -0.0020(17)
C15 0.021(2) 0.022(2) 0.045(3) -0.001(2) 0.012(2) 0.0032(17)
C16 0.046(3) 0.025(2) 0.046(3) 0.013(2) 0.024(2) 0.015(2)
C17 0.081(4) 0.045(3) 0.095(5) 0.045(3) 0.075(4) 0.032(3)
C18 0.049(3) 0.038(3) 0.066(4) 0.026(3) 0.047(3) 0.020(2)
C19 0.0171(18) 0.0203(19) 0.0093(17) 0.0016(15) 0.0030(14) 0.0007(15)
C20 0.0205(19) 0.022(2) 0.022(2) 0.0071(17) 0.0078(16) -0.0026(16)
C21 0.018(2) 0.036(2) 0.031(2) 0.0035(19) 0.0084(18) -0.0070(18)
C22 0.0146(19) 0.041(3) 0.033(2) 0.011(2) 0.0050(18) 0.0017(18)
C23 0.022(2) 0.028(2) 0.035(3) 0.017(2) 0.0045(19) 0.0087(18)
C24 0.0190(19) 0.024(2) 0.026(2) 0.0074(17) 0.0060(17) -0.0019(16)
C25 0.0116(17) 0.0149(18) 0.0166(19) 0.0070(15) 0.0017(14) 0.0011(14)
C26 0.0186(19) 0.0191(19) 0.0167(19) 0.0045(15) 0.0037(15) 0.0014(15)
C27 0.027(2) 0.0142(19) 0.023(2) -0.0006(16) 0.0017(17) -0.0023(16)
C28 0.022(2) 0.024(2) 0.033(2) 0.0107(19) 0.0040(18) -0.0083(17)
C29 0.030(2) 0.032(2) 0.032(2) 0.010(2) 0.0157(19) -0.0079(19)
C30 0.022(2) 0.022(2) 0.019(2) 0.0013(16) 0.0070(16) -0.0022(16)
C31 0.0131(17) 0.0137(18) 0.0153(18) -0.0018(14) 0.0034(14) -0.0031(14)
C32 0.024(2) 0.021(2) 0.018(2) -0.0008(16) 0.0098(16) -0.0060(16)
C33 0.035(2) 0.027(2) 0.023(2) -0.0076(18) 0.0134(19) -0.0098(19)
C34 0.030(2) 0.020(2) 0.034(2) -0.0096(18) 0.0188(19) -0.0047(18)
C35 0.028(2) 0.0155(19) 0.031(2) 0.0002(17) 0.0086(19) -0.0021(17)
C36 0.0189(18) 0.0179(19) 0.0176(19) 0.0029(15) 0.0094(16) -0.0019(15)
C37 0.0170(18) 0.0130(18) 0.0200(19) 0.0008(15) 0.0106(15) -0.0001(14)
C38 0.0169(19) 0.018(2) 0.033(2) 0.0069(17) 0.0038(17) 0.0012(16)
C39 0.030(2) 0.014(2) 0.042(3) 0.0004(18) 0.012(2) 0.0008(17)
C40 0.029(2) 0.021(2) 0.036(2) -0.0088(18) 0.015(2) -0.0072(18)
C41 0.0161(19) 0.032(2) 0.023(2) -0.0048(18) 0.0024(17) -0.0031(17)
C42 0.0140(18) 0.0182(19) 0.021(2) 0.0028(16) 0.0045(15) 0.0015(15)
C43 0.0134(17) 0.0184(19) 0.0176(19) 0.0062(15) 0.0094(15) 0.0037(14)
C44 0.0183(19) 0.027(2) 0.025(2) 0.0040(17) 0.0069(17) -0.0066(17)
C45 0.030(2) 0.033(2) 0.031(2) 0.012(2) 0.014(2) -0.0057(19)
C46 0.028(2) 0.038(3) 0.022(2) 0.0090(19) 0.0162(18) 0.0054(19)
C47 0.026(2) 0.032(2) 0.017(2) 0.0017(17) 0.0123(17) 0.0028(18)
C48 0.0201(19) 0.023(2) 0.023(2) 0.0067(17) 0.0123(17) 0.0030(16)
C49 0.0152(17) 0.0110(17) 0.0143(18) 0.0012(14) 0.0046(14) 0.0001(14)
C50 0.0188(19) 0.0169(19) 0.026(2) -0.0012(16) 0.0104(17) -0.0039(15)
C51 0.0151(19) 0.023(2) 0.028(2) -0.0021(17) 0.0092(17) 0.0027(16)
C52 0.026(2) 0.0150(19) 0.020(2) 0.0028(16) 0.0028(17) 0.0060(16)
C53 0.030(2) 0.0140(19) 0.023(2) 0.0069(16) 0.0117(17) -0.0036(16)
C54 0.0201(19) 0.0170(19) 0.0188(19) 0.0041(15) 0.0104(16) 0.0014(15)

loop_
_atom_type_symbol
_atom_type_description
_atom_type_scat_dispersion_real
_atom_type_scat_dispersion_imag
_atom_type_scat_source
C C 0.0033 0.0016 'International Tables Vol C Tables 4.2.6.8 and 6.1.1.4'
H H 0.0000 0.0000 'International Tables Vol C Tables 4.2.6.8 and 6.1.1.4'
O O 0.0106 0.0060 'International Tables Vol C Tables 4.2.6.8 and 6.1.1.4'
P P 0.1023 0.0942 'International Tables Vol C Tables 4.2.6.8 and 6.1.1.4'
Tc Tc -1.4390 0.7593 'International Tables Vol C Tables 4.2.6.8 and 6.1.1.4'
U U -9.6767 9.6646 'International Tables Vol C Tables 4.2.6.8 and 6.1.1.4'

loop_
_geom_angle_atom_site_label_1
_geom_angle_atom_site_label_2
_geom_angle_atom_site_label_3
_geom_angle
O2 U1 O1 179.32(11)
O2 U1 O3 93.25(10)
O1 U1 O3 86.87(10)
O2 U1 O6 86.33(10)
O1 U1 O6 94.35(10)
O3 U1 O6 71.93(9)
O2 U1 O4 89.05(10)
O1 U1 O4 90.34(10)
O3 U1 O4 72.65(8)
O6 U1 O4 143.93(8)
O2 U1 O10 93.99(10)
O1 U1 O10 86.34(10)
O3 U1 O10 140.61(8)
O6 U1 O10 69.98(9)
O4 U1 O10 146.08(8)
O2 U1 O5 89.08(10)
O1 U1 O5 90.44(9)
O3 U1 O5 145.96(8)
O6 U1 O5 142.09(8)
O4 U1 O5 73.43(8)
O10 U1 O5 72.85(8)
O9 Tc1 O7 109.06(18)
O9 Tc1 O8 109.25(19)
O7 Tc1 O8 108.71(15)
O9 Tc1 O6 110.37(17)
O7 Tc1 O6 109.54(13)
O8 Tc1 O6 109.88(14)
O12 Tc2 O11 109.37(16)
O12 Tc2 O13 109.25(19)
O11 Tc2 O13 107.45(17)
O12 Tc2 O10 109.29(14)
O11 Tc2 O10 111.98(13)
O13 Tc2 O10 109.46(15)
O3 P1 C13 112.18(16)
O3 P1 C1 111.36(16)
C13 P1 C1 107.59(18)
O3 P1 C7 112.18(15)
C13 P1 C7 105.99(17)
C1 P1 C7 107.21(17)
O4 P2 C31 111.46(15)
O4 P2 C19 109.87(15)
C31 P2 C19 105.58(17)
O4 P2 C25 110.95(16)
C31 P2 C25 111.95(17)
C19 P2 C25 106.77(16)
O5 P3 C37 111.67(15)
O5 P3 C49 110.71(15)
C37 P3 C49 112.35(17)
O5 P3 C43 111.77(15)
C37 P3 C43 105.46(17)
C49 P3 C43 104.56(16)
P1 O3 U1 160.52(15)
P2 O4 U1 143.98(14)
P3 O5 U1 136.84(14)
Tc1 O6 U1 132.43(13)
Tc2 O10 U1 145.29(13)
C6 C1 C2 119.3(4)
C6 C1 P1 121.3(3)
C2 C1 P1 119.3(3)
C3 C2 C1 119.6(4)
C3 C2 H2 120.2
C1 C2 H2 120.2
C4 C3 C2 120.2(4)
C4 C3 H3 119.9
C2 C3 H3 119.9
C5 C4 C3 120.7(4)
C5 C4 H4 119.6
C3 C4 H4 119.6
C4 C5 C6 119.5(4)
C4 C5 H5 120.2
C6 C5 H5 120.2
C5 C6 C1 120.6(4)
C5 C6 H6 119.7
C1 C6 H6 119.7
C8 C7 C12 120.1(3)
C8 C7 P1 121.2(3)
C12 C7 P1 118.7(3)
C7 C8 C9 120.1(4)
C7 C8 H8 119.9
C9 C8 H8 119.9
C10 C9 C8 120.0(4)
C10 C9 H9 120.0
C8 C9 H9 120.0
C11 C10 C9 120.0(4)
C11 C10 H10 120.0
C9 C10 H10 120.0
C10 C11 C12 119.9(4)
C10 C11 H11 120.0
C12 C11 H11 120.0
C7 C12 C11 119.9(4)
C7 C12 H12 120.1
C11 C12 H12 120.1
C18 C13 C14 119.3(4)
C18 C13 P1 118.9(3)
C14 C13 P1 121.8(3)
C15 C14 C13 120.8(4)
C15 C14 H14 119.6
C13 C14 H14 119.6
C16 C15 C14 119.5(4)
C16 C15 H15 120.2
C14 C15 H15 120.2
C15 C16 C17 120.9(4)
C15 C16 H16 119.5
C17 C16 H16 119.5
C18 C17 C16 119.7(4)
C18 C17 H17 120.1
C16 C17 H17 120.1
C13 C18 C17 119.7(4)
C13 C18 H18 120.1
C17 C18 H18 120.1
C24 C19 C20 119.0(3)
C24 C19 P2 123.0(3)
C20 C19 P2 118.0(3)
C21 C20 C19 120.2(4)
C21 C20 H20 119.9
C19 C20 H20 119.9
C22 C21 C20 120.7(4)
C22 C21 H21 119.6
C20 C21 H21 119.6
C21 C22 C23 119.4(4)
C21 C22 H22 120.3
C23 C22 H22 120.3
C22 C23 C24 120.7(4)
C22 C23 H23 119.6
C24 C23 H23 119.6
C19 C24 C23 119.9(4)
C19 C24 H24 120.0
C23 C24 H24 120.0
C30 C25 C26 120.2(3)
C30 C25 P2 123.6(3)
C26 C25 P2 116.2(3)
C27 C26 C25 119.1(4)
C27 C26 H26 120.4
C25 C26 H26 120.4
C28 C27 C26 121.0(4)
C28 C27 H27 119.5
C26 C27 H27 119.5
C29 C28 C27 119.1(4)
C29 C28 H28 120.5
C27 C28 H28 120.5
C28 C29 C30 121.8(4)
C28 C29 H29 119.1
C30 C29 H29 119.1
C29 C30 C25 118.9(4)
C29 C30 H30 120.6
C25 C30 H30 120.6
C32 C31 C36 119.5(3)
C32 C31 P2 120.7(3)
C36 C31 P2 119.8(3)
C31 C32 C33 120.8(4)
C31 C32 H32 119.6
C33 C32 H32 119.6
C34 C33 C32 119.2(4)
C34 C33 H33 120.4
C32 C33 H33 120.4
C35 C34 C33 120.8(4)
C35 C34 H34 119.6
C33 C34 H34 119.6
C34 C35 C36 119.9(4)
C34 C35 H35 120.1
C36 C35 H35 120.1
C35 C36 C31 119.9(3)
C35 C36 H36 120.1
C31 C36 H36 120.1
C42 C37 C38 119.5(3)
C42 C37 P3 124.7(3)
C38 C37 P3 115.9(3)
C39 C38 C37 120.3(4)
C39 C38 H38 119.9
C37 C38 H38 119.9
C38 C39 C40 120.3(4)
C38 C39 H39 119.8
C40 C39 H39 119.8
C41 C40 C39 119.8(4)
C41 C40 H40 120.1
C39 C40 H40 120.1
C40 C41 C42 120.8(4)
C40 C41 H41 119.6
C42 C41 H41 119.6
C41 C42 C37 119.3(3)
C41 C42 H42 120.4
C37 C42 H42 120.4
C48 C43 C44 119.1(3)
C48 C43 P3 119.3(3)
C44 C43 P3 121.4(3)
C45 C44 C43 120.4(4)
C45 C44 H44 119.8
C43 C44 H44 119.8
C46 C45 C44 120.3(4)
C46 C45 H45 119.9
C44 C45 H45 119.9
C45 C46 C47 119.2(4)
C45 C46 H46 120.4
C47 C46 H46 120.4
C48 C47 C46 120.8(4)
C48 C47 H47 119.6
C46 C47 H47 119.6
C43 C48 C47 120.2(4)
C43 C48 H48 119.9
C47 C48 H48 119.9
C50 C49 C54 119.6(3)
C50 C49 P3 121.4(3)
C54 C49 P3 118.9(3)
C49 C50 C51 120.2(3)
C49 C50 H50 119.9
C51 C50 H50 119.9
C52 C51 C50 120.1(3)
C52 C51 H51 119.9
C50 C51 H51 119.9
C53 C52 C51 119.9(3)
C53 C52 H52 120.0
C51 C52 H52 120.0
C52 C53 C54 120.2(3)
C52 C53 H53 119.9
C54 C53 H53 119.9
C49 C54 C53 119.9(3)
C49 C54 H54 120.1
C53 C54 H54 120.1

loop_
_geom_bond_atom_site_label_1
_geom_bond_atom_site_label_2
_geom_bond_distance
U1 O2 1.765(2)
U1 O1 1.768(2)
U1 O3 2.379(2)
U1 O6 2.381(2)
U1 O4 2.381(2)
U1 O10 2.382(2)
U1 O5 2.397(2)
Tc1 O9 1.687(3)
Tc1 O7 1.696(3)
Tc1 O8 1.698(3)
Tc1 O6 1.755(3)
Tc2 O12 1.695(3)
Tc2 O11 1.695(3)
Tc2 O13 1.711(4)
Tc2 O10 1.753(2)
P1 O3 1.501(2)
P1 C13 1.793(4)
P1 C1 1.798(4)
P1 C7 1.809(4)
P2 O4 1.509(2)
P2 C31 1.782(4)
P2 C19 1.801(4)
P2 C25 1.808(4)
P3 O5 1.518(2)
P3 C37 1.793(4)
P3 C49 1.794(3)
P3 C43 1.800(4)
C1 C6 1.393(5)
C1 C2 1.399(5)
C2 C3 1.385(5)
C2 H2 0.9500
C3 C4 1.383(6)
C3 H3 0.9500
C4 C5 1.376(6)
C4 H4 0.9500
C5 C6 1.385(6)
C5 H5 0.9500
C6 H6 0.9500
C7 C8 1.382(5)
C7 C12 1.387(5)
C8 C9 1.390(5)
C8 H8 0.9500
C9 C10 1.386(6)
C9 H9 0.9500
C10 C11 1.386(6)
C10 H10 0.9500
C11 C12 1.393(5)
C11 H11 0.9500
C12 H12 0.9500
C13 C18 1.385(5)
C13 C14 1.394(5)
C14 C15 1.379(6)
C14 H14 0.9500
C15 C16 1.362(6)
C15 H15 0.9500
C16 C17 1.389(6)
C16 H16 0.9500
C17 C18 1.388(6)
C17 H17 0.9500
C18 H18 0.9500
C19 C24 1.389(5)
C19 C20 1.402(5)
C20 C21 1.383(5)
C20 H20 0.9500
C21 C22 1.378(6)
C21 H21 0.9500
C22 C23 1.384(6)
C22 H22 0.9500
C23 C24 1.391(5)
C23 H23 0.9500
C24 H24 0.9500
C25 C30 1.395(5)
C25 C26 1.397(5)
C26 C27 1.386(5)
C26 H26 0.9500
C27 C28 1.383(6)
C27 H27 0.9500
C28 C29 1.373(6)
C28 H28 0.9500
C29 C30 1.383(5)
C29 H29 0.9500
C30 H30 0.9500
C31 C32 1.382(5)
C31 C36 1.403(5)
C32 C33 1.396(5)
C32 H32 0.9500
C33 C34 1.388(6)
C33 H33 0.9500
C34 C35 1.384(6)
C34 H34 0.9500
C35 C36 1.393(5)
C35 H35 0.9500
C36 H36 0.9500
C37 C42 1.393(5)
C37 C38 1.401(5)
C38 C39 1.371(6)
C38 H38 0.9500
C39 C40 1.386(6)
C39 H39 0.9500
C40 C41 1.375(6)
C40 H40 0.9500
C41 C42 1.392(5)
C41 H41 0.9500
C42 H42 0.9500
C43 C48 1.387(5)
C43 C44 1.396(5)
C44 C45 1.391(5)
C44 H44 0.9500
C45 C46 1.386(6)
C45 H45 0.9500
C46 C47 1.388(6)
C46 H46 0.9500
C47 C48 1.388(5)
C47 H47 0.9500
C48 H48 0.9500
C49 C50 1.384(5)
C49 C54 1.391(5)
C50 C51 1.387(5)
C50 H50 0.9500
C51 C52 1.387(5)
C51 H51 0.9500
C52 C53 1.376(5)
C52 H52 0.9500
C53 C54 1.396(5)
C53 H53 0.9500
C54 H54 0.9500

loop_
_geom_torsion_atom_site_label_1
_geom_torsion_atom_site_label_2
_geom_torsion_atom_site_label_3
_geom_torsion_atom_site_label_4
_geom_torsion
C13 P1 O3 U1 -87.9(5)
C1 P1 O3 U1 32.7(5)
C7 P1 O3 U1 152.9(4)
O2 U1 O3 P1 111.3(5)
O1 U1 O3 P1 -68.0(5)
O6 U1 O3 P1 -163.6(5)
O4 U1 O3 P1 23.3(5)
O10 U1 O3 P1 -148.4(4)
O5 U1 O3 P1 18.1(6)
C31 P2 O4 U1 71.7(3)
C19 P2 O4 U1 -171.6(2)
C25 P2 O4 U1 -53.8(3)
O2 U1 O4 P2 81.0(3)
O1 U1 O4 P2 -98.7(3)
O3 U1 O4 P2 174.7(3)
O6 U1 O4 P2 163.4(2)
O10 U1 O4 P2 -14.8(3)
O5 U1 O4 P2 -8.4(2)
C37 P3 O5 U1 -49.1(2)
C49 P3 O5 U1 76.9(2)
C43 P3 O5 U1 -167.02(19)
O2 U1 O5 P3 80.5(2)
O1 U1 O5 P3 -100.0(2)
O3 U1 O5 P3 174.95(16)
O6 U1 O5 P3 -2.3(3)
O4 U1 O5 P3 169.8(2)
O10 U1 O5 P3 -13.95(19)
O9 Tc1 O6 U1 -103.0(2)
O7 Tc1 O6 U1 17.1(2)
O8 Tc1 O6 U1 136.44(19)
O2 U1 O6 Tc1 31.07(19)
O1 U1 O6 Tc1 -148.83(19)
O3 U1 O6 Tc1 -63.55(18)
O4 U1 O6 Tc1 -52.3(3)
O10 U1 O6 Tc1 126.7(2)
O5 U1 O6 Tc1 114.85(18)
O12 Tc2 O10 U1 168.2(2)
O11 Tc2 O10 U1 46.9(3)
O13 Tc2 O10 U1 -72.1(3)
O2 U1 O10 Tc2 85.3(2)
O1 U1 O10 Tc2 -95.3(2)
O3 U1 O10 Tc2 -14.7(3)
O6 U1 O10 Tc2 0.7(2)
O4 U1 O10 Tc2 179.58(18)
O5 U1 O10 Tc2 173.1(3)
O3 P1 C1 C6 -154.7(3)
C13 P1 C1 C6 -31.3(3)
C7 P1 C1 C6 82.3(3)
O3 P1 C1 C2 28.1(3)
C13 P1 C1 C2 151.5(3)
C7 P1 C1 C2 -94.9(3)
C6 C1 C2 C3 0.8(5)
P1 C1 C2 C3 178.1(3)
C1 C2 C3 C4 -1.8(6)
C2 C3 C4 C5 1.9(6)
C3 C4 C5 C6 -1.0(6)
C4 C5 C6 C1 0.0(6)
C2 C1 C6 C5 0.1(6)
P1 C1 C6 C5 -177.1(3)
O3 P1 C7 C8 -116.1(3)
C13 P1 C7 C8 121.2(3)
C1 P1 C7 C8 6.5(3)
O3 P1 C7 C12 64.3(3)
C13 P1 C7 C12 -58.5(3)
C1 P1 C7 C12 -173.2(3)
C12 C7 C8 C9 -0.4(5)
P1 C7 C8 C9 179.9(3)
C7 C8 C9 C10 0.1(6)
C8 C9 C10 C11 -0.1(6)
C9 C10 C11 C12 0.4(6)
C8 C7 C12 C11 0.8(6)
P1 C7 C12 C11 -179.5(3)
C10 C11 C12 C7 -0.8(6)
O3 P1 C13 C18 31.8(4)
C1 P1 C13 C18 -91.0(4)
C7 P1 C13 C18 154.5(4)
O3 P1 C13 C14 -149.0(3)
C1 P1 C13 C14 88.2(4)
C7 P1 C13 C14 -26.3(4)
C18 C13 C14 C15 1.6(7)
P1 C13 C14 C15 -177.6(3)
C13 C14 C15 C16 -0.4(7)
C14 C15 C16 C17 -0.4(8)
C15 C16 C17 C18 0.0(9)
C14 C13 C18 C17 -1.9(8)
P1 C13 C18 C17 177.3(5)
C16 C17 C18 C13 1.1(9)
O4 P2 C19 C24 114.6(3)
C31 P2 C19 C24 -125.1(3)
C25 P2 C19 C24 -5.8(4)
O4 P2 C19 C20 -63.0(3)
C31 P2 C19 C20 57.3(3)
C25 P2 C19 C20 176.6(3)
C24 C19 C20 C21 1.1(6)
P2 C19 C20 C21 178.7(3)
C19 C20 C21 C22 -1.8(6)
C20 C21 C22 C23 1.5(7)
C21 C22 C23 C24 -0.6(7)
C20 C19 C24 C23 -0.2(6)
P2 C19 C24 C23 -177.7(3)
C22 C23 C24 C19 0.0(7)
O4 P2 C25 C30 148.2(3)
C31 P2 C25 C30 23.0(4)
C19 P2 C25 C30 -92.1(3)
O4 P2 C25 C26 -32.7(3)
C31 P2 C25 C26 -157.9(3)
C19 P2 C25 C26 87.0(3)
C30 C25 C26 C27 -0.5(5)
P2 C25 C26 C27 -179.7(3)
C25 C26 C27 C28 0.9(6)
C26 C27 C28 C29 -0.7(6)
C27 C28 C29 C30 0.2(6)
C28 C29 C30 C25 0.1(6)
C26 C25 C30 C29 0.1(5)
P2 C25 C30 C29 179.1(3)
O4 P2 C31 C32 175.8(3)
C19 P2 C31 C32 56.5(3)
C25 P2 C31 C32 -59.3(3)
O4 P2 C31 C36 -4.2(3)
C19 P2 C31 C36 -123.5(3)
C25 P2 C31 C36 120.7(3)
C36 C31 C32 C33 -4.3(6)
P2 C31 C32 C33 175.7(3)
C31 C32 C33 C34 2.8(6)
C32 C33 C34 C35 0.2(6)
C33 C34 C35 C36 -1.6(6)
C34 C35 C36 C31 0.0(6)
C32 C31 C36 C35 3.0(5)
P2 C31 C36 C35 -177.1(3)
O5 P3 C37 C42 130.6(3)
C49 P3 C37 C42 5.5(4)
C43 P3 C37 C42 -107.8(3)
O5 P3 C37 C38 -49.9(3)
C49 P3 C37 C38 -175.0(3)
C43 P3 C37 C38 71.7(3)
C42 C37 C38 C39 0.5(6)
P3 C37 C38 C39 -179.0(3)
C37 C38 C39 C40 0.6(6)
C38 C39 C40 C41 -1.8(6)
C39 C40 C41 C42 1.9(6)
C40 C41 C42 C37 -0.8(6)
C38 C37 C42 C41 -0.4(5)
P3 C37 C42 C41 179.1(3)
O5 P3 C43 C48 -49.2(3)
C37 P3 C43 C48 -170.7(3)
C49 P3 C43 C48 70.6(3)
O5 P3 C43 C44 135.5(3)
C37 P3 C43 C44 14.0(3)
C49 P3 C43 C44 -104.6(3)
C48 C43 C44 C45 0.0(6)
P3 C43 C44 C45 175.2(3)
C43 C44 C45 C46 0.3(6)
C44 C45 C46 C47 0.4(6)
C45 C46 C47 C48 -1.4(6)
C44 C43 C48 C47 -1.0(5)
P3 C43 C48 C47 -176.3(3)
C46 C47 C48 C43 1.7(6)
O5 P3 C49 C50 174.1(3)
C37 P3 C49 C50 -60.3(4)
C43 P3 C49 C50 53.5(3)
O5 P3 C49 C54 -0.8(3)
C37 P3 C49 C54 124.8(3)
C43 P3 C49 C54 -121.4(3)
C54 C49 C50 C51 -1.9(6)
P3 C49 C50 C51 -176.8(3)
C49 C50 C51 C52 0.6(6)
C50 C51 C52 C53 1.6(6)
C51 C52 C53 C54 -2.4(6)
C50 C49 C54 C53 1.2(6)
P3 C49 C54 C53 176.1(3)
C52 C53 C54 C49 1.0(6)
